data_2204304
loop_
_publ_author_name
'Hong-Ping Xiao'
'Ji-Xin Yuan'

_publ_section_title
;
 Bis(hydrogen 5-nitroisophthalato)(1,10-phenanthroline)lead(II)
 monohydrate
;
_journal_issue 10
_journal_name_full 'Acta Crystallographica Section E'
_journal_page_first m1501
_journal_page_last m1503
_journal_paper_doi 10.1107/S1600536804023189
_journal_volume 60
_journal_year 2004
_chemical_formula_iupac '[Pb (C8 H4 N O6)2 (C12 H8 N2)], H2 O'
_chemical_formula_moiety 'C28 H16 N4 O12 Pb, H2 O'
_chemical_formula_sum 'C28 H18 N4 O13 Pb'
_chemical_formula_weight 825.65
_chemical_name_systematic
;
Bis(hydrogen 5-nitroisophthalato)(1,10-phenanthroline)lead(II) monohydrate
;
_space_group_IT_number 56
_symmetry_cell_setting orthorhombic
_symmetry_space_group_name_Hall '-P 2ab 2ac'
_symmetry_space_group_name_H-M 'P c c n'
_atom_sites_solution_hydrogens geom
_atom_sites_solution_primary direct
_atom_sites_solution_secondary difmap
_audit_creation_method SHELXL-97
_cell_angle_alpha 90.00
_cell_angle_beta 90.00
_cell_angle_gamma 90.00
_cell_formula_units_Z 4
_cell_length_a 22.6083(17)
_cell_length_b 6.2232(5)
_cell_length_c 20.0394(15)
_cell_measurement_reflns_used 853
_cell_measurement_temperature 293(2)
_cell_measurement_theta_max 23.23
_cell_measurement_theta_min 2.30
_cell_volume 2819.5(4)
_computing_cell_refinement 'SAINT (Bruker, 2000)'
_computing_data_collection 'SMART (Bruker, 2000)'
_computing_data_reduction SAINT
_computing_molecular_graphics SHELXTL
_computing_publication_material SHELXTL
_computing_structure_refinement SHELXTL
_computing_structure_solution 'SHELXTL (Bruker, 2000)'
_diffrn_ambient_temperature 293(2)
_diffrn_measured_fraction_theta_full 1.000
_diffrn_measured_fraction_theta_max 1.000
_diffrn_measurement_device_type 'Bruker SMART CCD area-detector'
_diffrn_measurement_method '\f and \w'
_diffrn_radiation_monochromator graphite
_diffrn_radiation_source 'fine-focus sealed tube'
_diffrn_radiation_type MoK\a
_diffrn_radiation_wavelength 0.71073
_diffrn_reflns_av_R_equivalents 0.0303
_diffrn_reflns_av_sigmaI/netI 0.0258
_diffrn_reflns_limit_h_max 27
_diffrn_reflns_limit_h_min -20
_diffrn_reflns_limit_k_max 7
_diffrn_reflns_limit_k_min -7
_diffrn_reflns_limit_l_max 24
_diffrn_reflns_limit_l_min -23
_diffrn_reflns_number 13880
_diffrn_reflns_theta_full 25.20
_diffrn_reflns_theta_max 25.20
_diffrn_reflns_theta_min 1.80
_diffrn_standards_decay_% 0
_diffrn_standards_interval_time 0
_diffrn_standards_number 0
_exptl_absorpt_coefficient_mu 6.063
_exptl_absorpt_correction_T_max 0.5299
_exptl_absorpt_correction_T_min 0.3017
_exptl_absorpt_correction_type multi-scan
_exptl_absorpt_process_details '(SADABS; Bruker, 2000)'
_exptl_crystal_colour colourless
_exptl_crystal_density_diffrn 1.945
_exptl_crystal_density_method 'not measured'
_exptl_crystal_description Prism
_exptl_crystal_F_000 1600
_exptl_crystal_size_max 0.26
_exptl_crystal_size_mid 0.13
_exptl_crystal_size_min 0.12
_refine_diff_density_max 0.635
_refine_diff_density_min -0.415
_refine_ls_extinction_method none
_refine_ls_goodness_of_fit_ref 1.042
_refine_ls_hydrogen_treatment mixed
_refine_ls_matrix_type full
_refine_ls_number_parameters 213
_refine_ls_number_reflns 2543
_refine_ls_number_restraints 1
_refine_ls_restrained_S_all 1.042
_refine_ls_R_factor_all 0.0295
_refine_ls_R_factor_gt 0.0210
_refine_ls_shift/su_max 0.002
_refine_ls_shift/su_mean 0.000
_refine_ls_structure_factor_coef Fsqd
_refine_ls_weighting_details 'calc w = 1/[\s^2^(Fo^2^)+(0.0253P)^2^+1.2381P] where P = (Fo^2^+2Fc^2^)/3'
_refine_ls_weighting_scheme calc
_refine_ls_wR_factor_gt 0.0510
_refine_ls_wR_factor_ref 0.0539
_reflns_number_gt 2003
_reflns_number_total 2543
_reflns_threshold_expression I>2\s(I)
_cod_data_source_file ci6449.cif
_cod_data_source_block I
_cod_database_code 2204304
_cod_database_fobs_code 2204304

loop_
_symmetry_equiv_pos_as_xyz
'x, y, z'
'-x+1/2, -y+1/2, z'
'-x, y+1/2, -z+1/2'
'x+1/2, -y, -z+1/2'
'-x, -y, -z'
'x-1/2, y-1/2, -z'
'x, -y-1/2, z-1/2'
'-x-1/2, y, z-1/2'

loop_
_atom_site_label
_atom_site_fract_x
_atom_site_fract_y
_atom_site_fract_z
_atom_site_U_iso_or_equiv
_atom_site_adp_type
_atom_site_calc_flag
_atom_site_refinement_flags
_atom_site_occupancy
_atom_site_type_symbol
Pb1 0.2500 0.7500 0.904950(8) 0.03181(8) Uani d S 1 Pb
O1 0.34422(10) 0.9424(4) 0.86794(13) 0.0423(6) Uani d . 1 O
O2 0.36931(10) 0.6618(4) 0.92858(14) 0.0471(6) Uani d . 1 O
O3 0.57389(11) 0.5822(5) 0.99528(18) 0.0786(11) Uani d . 1 O
H3 0.5985 0.5322 1.0210 0.118 Uiso calc R 1 H
O4 0.64384(10) 0.8229(4) 0.97585(13) 0.0484(6) Uani d . 1 O
O5 0.58348(16) 1.4197(6) 0.8245(2) 0.1108(15) Uani d . 1 O
O6 0.49290(15) 1.4638(5) 0.79860(17) 0.0787(10) Uani d . 1 O
O7 0.2500 0.2500 0.9500(2) 0.105(2) Uani d SD 1 O
N1 0.28146(11) 0.5626(4) 0.80440(12) 0.0272(6) Uani d . 1 N
N2 0.53229(17) 1.3657(6) 0.82561(19) 0.0614(10) Uani d . 1 N
C1 0.38201(15) 0.8328(6) 0.89767(17) 0.0348(8) Uani d . 1 C
C2 0.44522(14) 0.9112(5) 0.89687(16) 0.0334(8) Uani d . 1 C
C3 0.48973(15) 0.8019(5) 0.93080(19) 0.0358(8) Uani d . 1 C
H3A 0.4806 0.6756 0.9534 0.043 Uiso calc R 1 H
C4 0.54736(13) 0.8772(5) 0.93168(17) 0.0338(8) Uani d . 1 C
C5 0.56154(15) 1.0644(6) 0.89802(16) 0.0390(8) Uani d . 1 C
H5 0.5999 1.1186 0.8988 0.047 Uiso calc R 1 H
C6 0.51765(16) 1.1684(6) 0.86338(19) 0.0395(8) Uani d . 1 C
C7 0.45961(15) 1.0970(5) 0.86251(17) 0.0379(8) Uani d . 1 C
H7 0.4308 1.1728 0.8392 0.045 Uiso calc R 1 H
C8 0.59368(14) 0.7597(5) 0.97018(18) 0.0383(8) Uani d . 1 C
C9 0.31253(14) 0.3823(5) 0.80486(17) 0.0357(8) Uani d . 1 C
H9 0.3224 0.3210 0.8457 0.043 Uiso calc R 1 H
C10 0.33097(16) 0.2810(5) 0.7468(2) 0.0399(9) Uani d . 1 C
H10 0.3529 0.1548 0.7490 0.048 Uiso calc R 1 H
C11 0.31675(15) 0.3676(5) 0.68679(18) 0.0384(8) Uani d . 1 C
H11 0.3289 0.3007 0.6476 0.046 Uiso calc R 1 H
C12 0.28363(14) 0.5583(5) 0.68380(16) 0.0324(7) Uani d . 1 C
C13 0.26705(13) 0.6529(5) 0.74480(17) 0.0289(7) Uani d . 1 C
C14 0.26590(17) 0.6597(6) 0.62321(18) 0.0430(9) Uani d . 1 C
H14 0.2768 0.5984 0.5827 0.052 Uiso calc R 1 H
H7A 0.2781(15) 0.265(6) 0.9750(18) 0.065 Uiso d D 1 H

loop_
_atom_site_aniso_label
_atom_site_aniso_U_11
_atom_site_aniso_U_22
_atom_site_aniso_U_33
_atom_site_aniso_U_12
_atom_site_aniso_U_13
_atom_site_aniso_U_23
Pb1 0.02616(11) 0.04128(12) 0.02800(12) 0.00535(8) 0.000 0.000
O1 0.0297(13) 0.0413(14) 0.0561(16) 0.0036(11) -0.0090(11) 0.0176(13)
O2 0.0252(13) 0.0471(14) 0.0692(18) -0.0034(11) -0.0103(12) 0.0282(15)
O3 0.0313(14) 0.077(2) 0.128(3) -0.0167(14) -0.0275(16) 0.069(2)
O4 0.0268(13) 0.0628(15) 0.0556(17) -0.0085(11) -0.0058(12) 0.0191(14)
O5 0.062(2) 0.098(3) 0.172(4) -0.021(2) 0.010(2) 0.085(3)
O6 0.076(2) 0.0595(19) 0.101(3) 0.0011(16) -0.0095(18) 0.0459(19)
O7 0.033(3) 0.240(8) 0.041(3) 0.030(3) 0.000 0.000
N1 0.0242(14) 0.0261(13) 0.0311(15) 0.0066(11) 0.0003(11) 0.0035(12)
N2 0.058(2) 0.048(2) 0.078(3) -0.0034(19) 0.010(2) 0.031(2)
C1 0.0279(18) 0.0378(18) 0.039(2) 0.0009(16) -0.0022(14) 0.0058(16)
C2 0.0258(17) 0.0352(19) 0.039(2) -0.0011(14) -0.0031(14) 0.0087(15)
C3 0.0292(18) 0.0342(19) 0.044(2) -0.0014(13) 0.0012(16) 0.0142(15)
C4 0.0269(17) 0.036(2) 0.0380(19) 0.0006(14) 0.0022(15) 0.0096(16)
C5 0.0279(18) 0.043(2) 0.046(2) -0.0059(15) 0.0049(15) 0.0082(17)
C6 0.042(2) 0.0322(17) 0.044(2) -0.0032(17) 0.0046(17) 0.0141(17)
C7 0.0330(19) 0.037(2) 0.044(2) 0.0051(15) -0.0017(15) 0.0117(16)
C8 0.0272(18) 0.047(2) 0.041(2) -0.0021(15) -0.0014(15) 0.0129(18)
C9 0.0338(19) 0.0318(19) 0.041(2) 0.0084(14) 0.0016(15) 0.0051(15)
C10 0.038(2) 0.0299(19) 0.052(2) 0.0137(14) 0.0071(17) -0.0030(16)
C11 0.041(2) 0.038(2) 0.036(2) 0.0093(16) 0.0069(16) -0.0053(16)
C12 0.0333(19) 0.0355(18) 0.0283(18) 0.0032(15) 0.0060(14) -0.0037(15)
C13 0.0238(16) 0.0282(15) 0.0349(19) -0.0007(13) -0.0040(13) 0.0053(15)
C14 0.055(2) 0.051(2) 0.0237(18) 0.0092(17) 0.0027(16) -0.0030(17)

loop_
_atom_type_symbol
_atom_type_description
_atom_type_scat_dispersion_real
_atom_type_scat_dispersion_imag
_atom_type_scat_source
C C 0.0033 0.0016 'International Tables Vol C Tables 4.2.6.8 and 6.1.1.4'
H H 0.0000 0.0000 'International Tables Vol C Tables 4.2.6.8 and 6.1.1.4'
N N 0.0061 0.0033 'International Tables Vol C Tables 4.2.6.8 and 6.1.1.4'
O O 0.0106 0.0060 'International Tables Vol C Tables 4.2.6.8 and 6.1.1.4'
Pb Pb -3.3944 10.1111 'International Tables Vol C Tables 4.2.6.8 and 6.1.1.4'

loop_
_geom_angle_atom_site_label_1
_geom_angle_atom_site_label_2
_geom_angle_atom_site_label_3
_geom_angle_site_symmetry_1
_geom_angle_site_symmetry_3
_geom_angle
_geom_angle_publ_flag
N1 Pb1 N1 . 2_565 68.27(11) yes
N1 Pb1 O1 . 2_565 77.21(8) yes
N1 Pb1 O1 2_565 2_565 74.96(8) ?
N1 Pb1 O1 . . 74.96(8) yes
N1 Pb1 O1 2_565 . 77.21(8) ?
O1 Pb1 O1 2_565 . 146.23(11) yes
C1 O1 Pb1 . . 100.2(2) ?
C8 O3 H3 . . 109.5 ?
C9 N1 C13 . . 118.9(3) ?
C9 N1 Pb1 . . 123.7(2) ?
C13 N1 Pb1 . . 117.3(2) ?
O5 N2 O6 . . 124.0(4) ?
O5 N2 C6 . . 117.1(3) ?
O6 N2 C6 . . 118.9(3) ?
O1 C1 O2 . . 122.7(3) ?
O1 C1 C2 . . 117.8(3) ?
O2 C1 C2 . . 119.5(3) ?
C7 C2 C3 . . 118.8(3) ?
C7 C2 C1 . . 119.9(3) ?
C3 C2 C1 . . 121.4(3) ?
C4 C3 C2 . . 121.4(3) ?
C4 C3 H3A . . 119.3 ?
C2 C3 H3A . . 119.3 ?
C5 C4 C3 . . 119.8(3) ?
C5 C4 C8 . . 120.1(3) ?
C3 C4 C8 . . 120.1(3) ?
C6 C5 C4 . . 118.4(3) ?
C6 C5 H5 . . 120.8 ?
C4 C5 H5 . . 120.8 ?
C5 C6 C7 . . 122.7(3) ?
C5 C6 N2 . . 119.2(3) ?
C7 C6 N2 . . 118.1(3) ?
C2 C7 C6 . . 119.0(3) ?
C2 C7 H7 . . 120.5 ?
C6 C7 H7 . . 120.5 ?
O4 C8 O3 . . 124.5(3) ?
O4 C8 C4 . . 123.3(3) ?
O3 C8 C4 . . 112.1(3) ?
N1 C9 C10 . . 122.6(3) ?
N1 C9 H9 . . 118.7 ?
C10 C9 H9 . . 118.7 ?
C11 C10 C9 . . 119.5(3) ?
C11 C10 H10 . . 120.3 ?
C9 C10 H10 . . 120.3 ?
C10 C11 C12 . . 120.0(3) ?
C10 C11 H11 . . 120.0 ?
C12 C11 H11 . . 120.0 ?
C11 C12 C13 . . 117.3(3) ?
C11 C12 C14 . . 124.1(3) ?
C13 C12 C14 . . 118.7(3) ?
N1 C13 C12 . . 121.8(3) ?
N1 C13 C13 . 2_565 118.50(17) ?
C12 C13 C13 . 2_565 119.72(19) ?
C14 C14 C12 2_565 . 121.6(2) ?
C14 C14 H14 2_565 . 119.2 ?
C12 C14 H14 . . 119.2 ?

loop_
_geom_bond_atom_site_label_1
_geom_bond_atom_site_label_2
_geom_bond_site_symmetry_2
_geom_bond_distance
_geom_bond_publ_flag
Pb1 N1 . 2.434(2) yes
Pb1 N1 2_565 2.434(2) yes
Pb1 O1 2_565 2.554(2) yes
Pb1 O1 . 2.554(2) yes
O1 C1 . 1.245(4) ?
O2 C1 . 1.264(5) ?
O3 C8 . 1.294(4) ?
O3 H3 . 0.82 ?
O4 C8 . 1.206(4) ?
O5 N2 . 1.205(4) ?
O6 N2 . 1.208(4) ?
O7 H7A . 0.81(2) ?
N1 C9 . 1.324(4) ?
N1 C13 . 1.359(4) ?
N2 C6 . 1.480(5) ?
C1 C2 . 1.510(5) ?
C2 C7 . 1.385(4) ?
C2 C3 . 1.392(4) ?
C3 C4 . 1.385(4) ?
C3 H3A . 0.93 ?
C4 C5 . 1.384(4) ?
C4 C8 . 1.492(4) ?
C5 C6 . 1.373(5) ?
C5 H5 . 0.93 ?
C6 C7 . 1.385(5) ?
C7 H7 . 0.93 ?
C9 C10 . 1.388(5) ?
C9 H9 . 0.93 ?
C10 C11 . 1.356(5) ?
C10 H10 . 0.93 ?
C11 C12 . 1.405(4) ?
C11 H11 . 0.93 ?
C12 C13 . 1.407(4) ?
C12 C14 . 1.426(5) ?
C13 C13 2_565 1.434(6) ?
C14 C14 2_565 1.334(7) ?
C14 H14 . 0.93 ?

loop_
_geom_hbond_atom_site_label_D
_geom_hbond_atom_site_label_H
_geom_hbond_atom_site_label_A
_geom_hbond_site_symmetry_A
_geom_hbond_distance_DH
_geom_hbond_distance_HA
_geom_hbond_distance_DA
_geom_hbond_angle_DHA
O7 H7A O4 5_667 0.81(2) 2.09(2) 2.860(3) 157(4)
O3 H3 O2 5_667 0.82 1.73 2.506(3) 156
C3 H3A O3 . 0.93 2.34 2.676(4) 101
C3 H3A O3 5_667 0.93 2.27 3.158(4) 160
C9 H9 O1 1_545 0.93 2.45 3.099(4) 127
C10 H10 O5 3_636 0.93 2.53 3.292(4) 140
C11 H11 O4 3_646 0.93 2.55 3.390(4) 150
